data_4129044
loop_
_publ_author_name
'Zarate, Cayetana'
'Yang, Haifeng'
'Bezdek, M\'at\'e J'
'Hesk, David'
'Chirik, Paul J.'

_publ_section_title
;
 Ni(I)-X Complexes Bearing a Bulky \a-Diimine Ligand: Synthesis,
 Structure, and Superior Catalytic Performance in the Hydrogen Isotope
 Exchange in Pharmaceuticals.
;
_journal_issue 12
_journal_name_full 'Journal of the American Chemical Society'
_journal_page_first 5034
_journal_page_last 5044
_journal_paper_doi 10.1021/jacs.9b00939
_journal_volume 141
_journal_year 2019
_chemical_absolute_configuration rm
_chemical_formula_sum 'C24 H40 N2 Ni'
_chemical_formula_weight 415.29
_space_group_crystal_system orthorhombic
_space_group_IT_number 18
_space_group_name_Hall 'P 2 2ab'
_space_group_name_H-M_alt 'P 21 21 2'
_atom_sites_solution_hydrogens geom
_audit_creation_method SHELXL-2014
_cell_angle_alpha 90
_cell_angle_beta 90
_cell_angle_gamma 90
_cell_formula_units_Z 4
_cell_length_a 13.0031(5)
_cell_length_b 13.3258(5)
_cell_length_c 14.1690(6)
_cell_measurement_reflns_used 9667
_cell_measurement_temperature 300(2)
_cell_measurement_theta_max 24.72
_cell_measurement_theta_min 2.62
_cell_volume 2455.16(17)
_computing_cell_refinement 'Bruker SAINT'
_computing_data_collection 'Bruker APEX3'
_computing_data_reduction 'Bruker SAINT'
_computing_molecular_graphics 'ORTEP3 (Farraguia, 1994)'
_computing_structure_refinement 'SHELXL-97 (Sheldrick, 2008)'
_computing_structure_solution 'SHELXT (Sheldrick 2016)'
_diffrn_ambient_temperature 300(2)
_diffrn_measured_fraction_theta_full 0.948
_diffrn_measured_fraction_theta_max 0.997
_diffrn_measurement_device_type 'Bruker D8 Venture Photon 100 CMOS'
_diffrn_measurement_method 'phi and omega scans'
_diffrn_radiation_source 'I\mS microfocus source'
_diffrn_radiation_type MoK\a
_diffrn_radiation_wavelength 0.71073
_diffrn_reflns_av_R_equivalents 0.0268
_diffrn_reflns_av_unetI/netI 0.0095
_diffrn_reflns_Laue_measured_fraction_full 0.948
_diffrn_reflns_Laue_measured_fraction_max 0.997
_diffrn_reflns_limit_h_max 15
_diffrn_reflns_limit_h_min -15
_diffrn_reflns_limit_k_max 15
_diffrn_reflns_limit_k_min -15
_diffrn_reflns_limit_l_max 16
_diffrn_reflns_limit_l_min -16
_diffrn_reflns_number 62759
_diffrn_reflns_point_group_measured_fraction_full 0.946
_diffrn_reflns_point_group_measured_fraction_max 0.997
_diffrn_reflns_theta_full 25.242
_diffrn_reflns_theta_max 24.785
_diffrn_reflns_theta_min 2.618
_exptl_absorpt_coefficient_mu 0.800
_exptl_absorpt_correction_T_max 0.7451
_exptl_absorpt_correction_T_min 0.6608
_exptl_absorpt_correction_type multi-scan
_exptl_absorpt_process_details 'TWINABS BRUKER AXS'
_exptl_crystal_colour brown
_exptl_crystal_density_diffrn 1.124
_exptl_crystal_description block
_exptl_crystal_F_000 904
_exptl_crystal_size_max 0.406
_exptl_crystal_size_mid 0.266
_exptl_crystal_size_min 0.238
_refine_diff_density_max 0.412
_refine_diff_density_min -0.302
_refine_diff_density_rms 0.041
_refine_ls_abs_structure_details
;
 Flack x determined using 1522 quotients [(I+)-(I-)]/[(I+)+(I-)]
 (Parsons, Flack and Wagner, Acta Cryst. B69 (2013) 249-259).
;
_refine_ls_abs_structure_Flack -0.026(5)
_refine_ls_extinction_method none
_refine_ls_goodness_of_fit_ref 1.148
_refine_ls_hydrogen_treatment constr
_refine_ls_matrix_type full
_refine_ls_number_parameters 247
_refine_ls_number_reflns 4206
_refine_ls_number_restraints 0
_refine_ls_restrained_S_all 1.148
_refine_ls_R_factor_all 0.0505
_refine_ls_R_factor_gt 0.0432
_refine_ls_shift/su_max 0.001
_refine_ls_shift/su_mean 0.000
_refine_ls_structure_factor_coef Fsqd
_refine_ls_weighting_details 'w=1/[\s^2^(Fo^2^)+(0.0464P)^2^+1.0921P] where P=(Fo^2^+2Fc^2^)/3'
_refine_ls_weighting_scheme calc
_refine_ls_wR_factor_gt 0.1081
_refine_ls_wR_factor_ref 0.1161
_reflns_Friedel_coverage 0.760
_reflns_Friedel_fraction_full 0.945
_reflns_Friedel_fraction_max 0.997
_reflns_number_gt 3731
_reflns_number_total 4206
_reflns_threshold_expression 'I > 2\s(I)'
_cod_data_source_file ja9b00939_si_002.cif
_cod_data_source_block cz9
_cod_database_code 4129044
_shelx_space_group_comment
;
The symmetry employed for this shelxl refinement is uniquely defined
by the following loop, which should always be used as a source of
symmetry information in preference to the above space-group names.
They are only intended as comments.
;
_shelxl_version_number 2014-3

loop_
_space_group_symop_operation_xyz
'x, y, z'
'-x, -y, z'
'-x+1/2, y+1/2, -z'
'x+1/2, -y+1/2, -z'

loop_
_atom_site_label
_atom_site_type_symbol
_atom_site_fract_x
_atom_site_fract_y
_atom_site_fract_z
_atom_site_U_iso_or_equiv
_atom_site_adp_type
_atom_site_occupancy
_atom_site_site_symmetry_order
_atom_site_calc_flag
_atom_site_refinement_flags_posn
_atom_site_refinement_flags_adp
_atom_site_refinement_flags_occupancy
C1 C 0.5507(4) 0.4793(6) 1.0092(3) 0.0874(19) Uani 1 1 d . . .
C2 C 0.6089(6) 0.4643(6) 1.0997(4) 0.116(3) Uani 1 1 d . . .
H2A H 0.6770 0.4912 1.0932 0.173 Uiso 1 1 calc R U .
H2B H 0.6130 0.3939 1.1136 0.173 Uiso 1 1 calc R U .
H2C H 0.5738 0.4982 1.1501 0.173 Uiso 1 1 calc R U .
C3 C 0.6897(4) 0.4125(5) 0.9153(4) 0.0893(18) Uani 1 1 d . . .
H3 H 0.7104 0.3890 0.9780 0.107 Uiso 1 1 calc R U .
C4 C 0.6861(5) 0.3195(5) 0.8505(5) 0.0900(16) Uani 1 1 d . . .
H4 H 0.6327 0.3323 0.8031 0.108 Uiso 1 1 calc R U .
C5 C 0.7874(5) 0.3079(5) 0.7973(5) 0.0951(18) Uani 1 1 d . . .
H5 H 0.7936 0.2444 0.7629 0.114 Uiso 1 1 calc R U .
C6 C 0.8839(5) 0.3366(7) 0.8533(7) 0.128(3) Uani 1 1 d . . .
C7 C 0.8521(6) 0.4447(6) 0.8194(8) 0.145(4) Uani 1 1 d . . .
H7 H 0.9094 0.4897 0.8041 0.174 Uiso 1 1 calc R U .
C8 C 0.7695(4) 0.4894(6) 0.8840(6) 0.128(3) Uani 1 1 d . . .
H8A H 0.8024 0.5176 0.9395 0.153 Uiso 1 1 calc R U .
H8B H 0.7350 0.5436 0.8511 0.153 Uiso 1 1 calc R U .
C9 C 0.6545(9) 0.2255(7) 0.9031(9) 0.193(6) Uani 1 1 d . . .
H9A H 0.5905 0.2372 0.9351 0.290 Uiso 1 1 calc R U .
H9B H 0.6463 0.1713 0.8591 0.290 Uiso 1 1 calc R U .
H9C H 0.7065 0.2084 0.9484 0.290 Uiso 1 1 calc R U .
C10 C 0.8007(6) 0.3979(7) 0.7373(6) 0.127(3) Uani 1 1 d . . .
H10A H 0.7368 0.4301 0.7192 0.152 Uiso 1 1 calc R U .
H10B H 0.8453 0.3877 0.6833 0.152 Uiso 1 1 calc R U .
C11 C 0.9839(6) 0.3031(8) 0.7987(9) 0.185(5) Uani 1 1 d . . .
H11A H 0.9765 0.3186 0.7329 0.277 Uiso 1 1 calc R U .
H11B H 1.0423 0.3382 0.8237 0.277 Uiso 1 1 calc R U .
H11C H 0.9937 0.2322 0.8062 0.277 Uiso 1 1 calc R U .
C12 C 0.8994(8) 0.3111(11) 0.9543(7) 0.240(8) Uani 1 1 d . . .
H12A H 0.9648 0.3362 0.9749 0.360 Uiso 1 1 calc R U .
H12B H 0.8457 0.3410 0.9913 0.360 Uiso 1 1 calc R U .
H12C H 0.8976 0.2395 0.9619 0.360 Uiso 1 1 calc R U .
C13 C 0.4774(6) 0.4507(4) 0.4726(3) 0.090(2) Uani 1 1 d . . .
C14 C 0.4568(8) 0.3950(5) 0.3827(4) 0.136(4) Uani 1 1 d . . .
H14A H 0.5022 0.3384 0.3784 0.205 Uiso 1 1 calc R U .
H14B H 0.4681 0.4388 0.3299 0.205 Uiso 1 1 calc R U .
H14C H 0.3868 0.3721 0.3822 0.205 Uiso 1 1 calc R U .
C15 C 0.4154(5) 0.3140(4) 0.5696(4) 0.0827(15) Uani 1 1 d . . .
H15 H 0.4120 0.2823 0.5073 0.099 Uiso 1 1 calc R U .
C16 C 0.4877(6) 0.2502(4) 0.6311(4) 0.0961(17) Uani 1 1 d . . .
H16 H 0.5214 0.2961 0.6754 0.115 Uiso 1 1 calc R U .
C17 C 0.4274(6) 0.1752(6) 0.6896(5) 0.112(2) Uani 1 1 d . . .
H17 H 0.4698 0.1251 0.7221 0.134 Uiso 1 1 calc R U .
C18 C 0.3270(7) 0.1325(6) 0.6435(7) 0.127(3) Uani 1 1 d . . .
C19 C 0.2812(7) 0.2342(7) 0.6756(9) 0.143(4) Uani 1 1 d . . .
H19 H 0.2096 0.2307 0.6967 0.172 Uiso 1 1 calc R U .
C20 C 0.3037(5) 0.3189(6) 0.6094(6) 0.117(3) Uani 1 1 d . . .
H20A H 0.2942 0.3820 0.6423 0.141 Uiso 1 1 calc R U .
H20B H 0.2553 0.3168 0.5573 0.141 Uiso 1 1 calc R U .
C21 C 0.5721(7) 0.2029(7) 0.5717(8) 0.178(5) Uani 1 1 d . . .
H21A H 0.6070 0.2543 0.5366 0.267 Uiso 1 1 calc R U .
H21B H 0.6202 0.1693 0.6122 0.267 Uiso 1 1 calc R U .
H21C H 0.5423 0.1553 0.5288 0.267 Uiso 1 1 calc R U .
C22 C 0.3592(9) 0.2375(8) 0.7545(7) 0.156(4) Uani 1 1 d . . .
H22A H 0.3379 0.2031 0.8116 0.188 Uiso 1 1 calc R U .
H22B H 0.3856 0.3040 0.7682 0.188 Uiso 1 1 calc R U .
C23 C 0.2898(10) 0.0421(7) 0.7048(9) 0.206(6) Uani 1 1 d . . .
H23A H 0.2922 0.0603 0.7703 0.309 Uiso 1 1 calc R U .
H23B H 0.2205 0.0251 0.6877 0.309 Uiso 1 1 calc R U .
H23C H 0.3338 -0.0146 0.6940 0.309 Uiso 1 1 calc R U .
C24 C 0.3224(9) 0.1020(6) 0.5428(7) 0.162(4) Uani 1 1 d . . .
H24A H 0.3541 0.0374 0.5354 0.242 Uiso 1 1 calc R U .
H24B H 0.2519 0.0984 0.5230 0.242 Uiso 1 1 calc R U .
H24C H 0.3583 0.1504 0.5050 0.242 Uiso 1 1 calc R U .
N1 N 0.5871(3) 0.4572(4) 0.9253(3) 0.0787(13) Uani 1 1 d . . .
N2 N 0.4596(3) 0.4140(3) 0.5570(3) 0.0772(12) Uani 1 1 d . . .
Ni1 Ni 0.5000 0.5000 0.82391(4) 0.0671(3) Uani 1 2 d S T P
Ni2 Ni 0.5000 0.5000 0.65882(4) 0.0661(2) Uani 1 2 d S T P

loop_
_atom_site_aniso_label
_atom_site_aniso_U_11
_atom_site_aniso_U_22
_atom_site_aniso_U_33
_atom_site_aniso_U_23
_atom_site_aniso_U_13
_atom_site_aniso_U_12
C1 0.088(3) 0.127(6) 0.047(2) 0.000(3) -0.003(2) 0.023(3)
C2 0.118(5) 0.173(8) 0.055(3) -0.005(3) -0.014(3) 0.046(5)
C3 0.071(3) 0.130(5) 0.067(3) -0.008(3) -0.010(3) 0.033(4)
C4 0.074(3) 0.090(4) 0.106(4) 0.002(3) -0.001(3) 0.006(3)
C5 0.083(4) 0.105(4) 0.098(4) -0.032(4) -0.004(3) 0.009(3)
C6 0.076(4) 0.150(7) 0.159(7) -0.058(6) -0.015(4) 0.024(4)
C7 0.071(4) 0.118(6) 0.246(12) -0.056(7) 0.039(5) -0.009(4)
C8 0.064(3) 0.131(6) 0.187(7) -0.083(6) -0.007(4) 0.002(4)
C9 0.169(9) 0.127(7) 0.284(15) 0.077(8) 0.098(9) 0.029(7)
C10 0.111(6) 0.153(7) 0.117(6) -0.002(5) 0.042(5) 0.016(5)
C11 0.078(5) 0.195(9) 0.282(11) -0.121(9) 0.010(7) 0.027(5)
C12 0.169(9) 0.39(2) 0.162(10) -0.112(12) -0.093(8) 0.163(12)
C13 0.133(6) 0.087(3) 0.050(2) 0.001(2) -0.010(3) 0.025(4)
C14 0.266(12) 0.090(4) 0.054(3) -0.008(3) -0.022(4) 0.019(5)
C15 0.105(4) 0.074(3) 0.069(3) -0.004(3) -0.004(3) 0.009(3)
C16 0.095(4) 0.088(3) 0.105(4) 0.022(3) 0.011(4) 0.023(4)
C17 0.128(6) 0.104(5) 0.102(5) 0.028(4) 0.028(4) 0.017(4)
C18 0.134(7) 0.100(5) 0.146(7) -0.018(5) 0.054(6) -0.016(5)
C19 0.103(5) 0.113(6) 0.214(11) -0.029(7) 0.069(7) -0.015(5)
C20 0.078(4) 0.104(5) 0.169(7) -0.032(5) -0.017(4) 0.010(4)
C21 0.144(7) 0.130(7) 0.260(13) 0.066(7) 0.119(8) 0.051(6)
C22 0.198(10) 0.153(8) 0.118(7) 0.000(6) 0.070(7) -0.029(7)
C23 0.246(13) 0.122(7) 0.251(12) -0.002(7) 0.147(11) -0.047(7)
C24 0.207(10) 0.108(6) 0.169(9) -0.033(6) 0.025(8) -0.023(6)
N1 0.073(3) 0.110(3) 0.053(2) 0.0041(19) -0.0064(19) 0.023(2)
N2 0.100(3) 0.078(3) 0.053(2) -0.0026(19) -0.0021(19) 0.018(2)
Ni1 0.0589(4) 0.0990(6) 0.0434(3) 0.000 0.000 0.0099(6)
Ni2 0.0699(5) 0.0848(5) 0.0437(3) 0.000 0.000 0.0065(6)

loop_
_atom_type_symbol
_atom_type_description
_atom_type_scat_dispersion_real
_atom_type_scat_dispersion_imag
_atom_type_scat_source
C C 0.0033 0.0016 'International Tables Vol C Tables 4.2.6.8 and 6.1.1.4'
H H 0.0000 0.0000 'International Tables Vol C Tables 4.2.6.8 and 6.1.1.4'
N N 0.0061 0.0033 'International Tables Vol C Tables 4.2.6.8 and 6.1.1.4'
Ni Ni 0.3393 1.1124 'International Tables Vol C Tables 4.2.6.8 and 6.1.1.4'

loop_
_geom_angle_atom_site_label_1
_geom_angle_atom_site_label_2
_geom_angle_atom_site_label_3
_geom_angle
_geom_angle_site_symmetry_1
_geom_angle_site_symmetry_3
N1 C1 C1 114.8(3) . 2_665
N1 C1 C2 124.2(5) . .
C1 C1 C2 121.1(3) 2_665 .
C1 C2 H2A 109.5 . .
C1 C2 H2B 109.5 . .
H2A C2 H2B 109.5 . .
C1 C2 H2C 109.5 . .
H2A C2 H2C 109.5 . .
H2B C2 H2C 109.5 . .
N1 C3 C8 111.9(5) . .
N1 C3 C4 110.8(5) . .
C8 C3 C4 112.9(5) . .
N1 C3 H3 106.9 . .
C8 C3 H3 106.9 . .
C4 C3 H3 106.9 . .
C9 C4 C5 113.2(6) . .
C9 C4 C3 112.4(7) . .
C5 C4 C3 110.4(5) . .
C9 C4 H4 106.8 . .
C5 C4 H4 106.8 . .
C3 C4 H4 106.8 . .
C10 C5 C4 107.7(5) . .
C10 C5 C6 90.0(7) . .
C4 C5 C6 115.2(6) . .
C10 C5 C7 46.6(5) . .
C4 C5 C7 101.0(4) . .
C6 C5 C7 50.0(5) . .
C10 C5 H5 113.9 . .
C4 C5 H5 113.9 . .
C6 C5 H5 113.9 . .
C7 C5 H5 144.8 . .
C12 C6 C5 123.6(9) . .
C12 C6 C7 122.7(8) . .
C5 C6 C7 81.6(6) . .
C12 C6 C11 107.3(7) . .
C5 C6 C11 110.5(6) . .
C7 C6 C11 109.0(8) . .
C10 C7 C8 108.5(6) . .
C10 C7 C6 88.5(6) . .
C8 C7 C6 111.0(8) . .
C10 C7 C5 46.6(4) . .
C8 C7 C5 98.7(5) . .
C6 C7 C5 48.3(4) . .
C10 C7 H7 115.3 . .
C8 C7 H7 115.3 . .
C6 C7 H7 115.3 . .
C5 C7 H7 146.0 . .
C3 C8 C7 112.9(6) . .
C3 C8 H8A 109.0 . .
C7 C8 H8A 109.0 . .
C3 C8 H8B 109.0 . .
C7 C8 H8B 109.0 . .
H8A C8 H8B 107.8 . .
C4 C9 H9A 109.5 . .
C4 C9 H9B 109.5 . .
H9A C9 H9B 109.5 . .
C4 C9 H9C 109.5 . .
H9A C9 H9C 109.5 . .
H9B C9 H9C 109.5 . .
C5 C10 C7 86.8(7) . .
C5 C10 H10A 114.2 . .
C7 C10 H10A 114.2 . .
C5 C10 H10B 114.2 . .
C7 C10 H10B 114.2 . .
H10A C10 H10B 111.4 . .
C6 C11 H11A 109.5 . .
C6 C11 H11B 109.5 . .
H11A C11 H11B 109.5 . .
C6 C11 H11C 109.5 . .
H11A C11 H11C 109.5 . .
H11B C11 H11C 109.5 . .
C6 C12 H12A 109.5 . .
C6 C12 H12B 109.5 . .
H12A C12 H12B 109.5 . .
C6 C12 H12C 109.5 . .
H12A C12 H12C 109.5 . .
H12B C12 H12C 109.5 . .
N2 C13 C13 114.3(3) . 2_665
N2 C13 C14 124.0(6) . .
C13 C13 C14 121.7(4) 2_665 .
C13 C14 H14A 109.5 . .
C13 C14 H14B 109.5 . .
H14A C14 H14B 109.5 . .
C13 C14 H14C 109.5 . .
H14A C14 H14C 109.5 . .
H14B C14 H14C 109.5 . .
N2 C15 C16 109.5(5) . .
N2 C15 C20 111.9(5) . .
C16 C15 C20 112.8(5) . .
N2 C15 H15 107.5 . .
C16 C15 H15 107.5 . .
C20 C15 H15 107.5 . .
C17 C16 C21 113.7(6) . .
C17 C16 C15 111.0(6) . .
C21 C16 C15 110.9(6) . .
C17 C16 H16 106.9 . .
C21 C16 H16 106.9 . .
C15 C16 H16 106.9 . .
C16 C17 C22 105.8(6) . .
C16 C17 C18 116.2(7) . .
C22 C17 C18 88.0(7) . .
C16 C17 H17 114.5 . .
C22 C17 H17 114.5 . .
C18 C17 H17 114.5 . .
C24 C18 C19 120.4(9) . .
C24 C18 C23 108.1(8) . .
C19 C18 C23 113.1(7) . .
C24 C18 C17 122.3(7) . .
C19 C18 C17 83.1(6) . .
C23 C18 C17 107.9(9) . .
C20 C19 C22 108.1(7) . .
C20 C19 C18 113.7(7) . .
C22 C19 C18 89.1(8) . .
C20 C19 H19 114.4 . .
C22 C19 H19 114.4 . .
C18 C19 H19 114.4 . .
C19 C20 C15 112.2(6) . .
C19 C20 H20A 109.2 . .
C15 C20 H20A 109.2 . .
C19 C20 H20B 109.2 . .
C15 C20 H20B 109.2 . .
H20A C20 H20B 107.9 . .
C16 C21 H21A 109.5 . .
C16 C21 H21B 109.5 . .
H21A C21 H21B 109.5 . .
C16 C21 H21C 109.5 . .
H21A C21 H21C 109.5 . .
H21B C21 H21C 109.5 . .
C19 C22 C17 85.9(7) . .
C19 C22 H22A 114.3 . .
C17 C22 H22A 114.3 . .
C19 C22 H22B 114.3 . .
C17 C22 H22B 114.3 . .
H22A C22 H22B 111.5 . .
C18 C23 H23A 109.5 . .
C18 C23 H23B 109.5 . .
H23A C23 H23B 109.5 . .
C18 C23 H23C 109.5 . .
H23A C23 H23C 109.5 . .
H23B C23 H23C 109.5 . .
C18 C24 H24A 109.5 . .
C18 C24 H24B 109.5 . .
H24A C24 H24B 109.5 . .
C18 C24 H24C 109.5 . .
H24A C24 H24C 109.5 . .
H24B C24 H24C 109.5 . .
C1 N1 C3 120.4(4) . .
C1 N1 Ni1 113.5(3) . .
C3 N1 Ni1 125.8(3) . .
C13 N2 C15 121.4(5) . .
C13 N2 Ni2 114.5(4) . .
C15 N2 Ni2 124.1(3) . .
N1 Ni1 N1 82.8(3) . 2_665
N1 Ni1 Ni2 138.58(13) . .
N1 Ni1 Ni2 138.58(13) 2_665 .
N2 Ni2 N2 82.3(3) 2_665 .
N2 Ni2 Ni1 138.85(13) 2_665 .
N2 Ni2 Ni1 138.85(13) . .

loop_
_geom_bond_atom_site_label_1
_geom_bond_atom_site_label_2
_geom_bond_distance
_geom_bond_site_symmetry_2
C1 N1 1.313(6) .
C1 C1 1.428(11) 2_665
C1 C2 1.502(7) .
C2 H2A 0.9600 .
C2 H2B 0.9600 .
C2 H2C 0.9600 .
C3 N1 1.469(6) .
C3 C8 1.524(10) .
C3 C4 1.543(8) .
C3 H3 0.9800 .
C4 C9 1.514(10) .
C4 C5 1.526(9) .
C4 H4 0.9800 .
C5 C10 1.480(10) .
C5 C6 1.534(9) .
C5 C7 2.032(10) .
C5 H5 0.9800 .
C6 C12 1.483(14) .
C6 C7 1.574(12) .
C6 C11 1.577(10) .
C7 C10 1.479(11) .
C7 C8 1.532(9) .
C7 H7 0.9800 .
C8 H8A 0.9700 .
C8 H8B 0.9700 .
C9 H9A 0.9600 .
C9 H9B 0.9600 .
C9 H9C 0.9600 .
C10 H10A 0.9700 .
C10 H10B 0.9700 .
C11 H11A 0.9600 .
C11 H11B 0.9600 .
C11 H11C 0.9600 .
C12 H12A 0.9600 .
C12 H12B 0.9600 .
C12 H12C 0.9600 .
C13 N2 1.313(6) .
C13 C13 1.440(12) 2_665
C13 C14 1.498(7) .
C14 H14A 0.9600 .
C14 H14B 0.9600 .
C14 H14C 0.9600 .
C15 N2 1.461(7) .
C15 C16 1.537(8) .
C15 C20 1.560(9) .
C15 H15 0.9800 .
C16 C17 1.517(9) .
C16 C21 1.519(9) .
C16 H16 0.9800 .
C17 C22 1.523(11) .
C17 C18 1.568(12) .
C17 H17 0.9800 .
C18 C24 1.484(11) .
C18 C19 1.549(11) .
C18 C23 1.561(11) .
C19 C20 1.496(13) .
C19 C22 1.510(13) .
C19 H19 0.9800 .
C20 H20A 0.9700 .
C20 H20B 0.9700 .
C21 H21A 0.9600 .
C21 H21B 0.9600 .
C21 H21C 0.9600 .
C22 H22A 0.9700 .
C22 H22B 0.9700 .
C23 H23A 0.9600 .
C23 H23B 0.9600 .
C23 H23C 0.9600 .
C24 H24A 0.9600 .
C24 H24B 0.9600 .
C24 H24C 0.9600 .
N1 Ni1 1.916(4) .
N2 Ni2 1.916(4) .
Ni1 N1 1.916(4) 2_665
Ni1 Ni2 2.3391(9) .
Ni2 N2 1.916(4) 2_665

loop_
_geom_torsion_atom_site_label_1
_geom_torsion_atom_site_label_2
_geom_torsion_atom_site_label_3
_geom_torsion_atom_site_label_4
_geom_torsion
_geom_torsion_site_symmetry_1
N1 C3 C4 C9 -83.8(8) .
C8 C3 C4 C9 149.7(7) .
N1 C3 C4 C5 148.8(5) .
C8 C3 C4 C5 22.3(7) .
C9 C4 C5 C10 171.0(8) .
C3 C4 C5 C10 -62.0(7) .
C9 C4 C5 C6 -90.4(9) .
C3 C4 C5 C6 36.6(9) .
C9 C4 C5 C7 -141.2(8) .
C3 C4 C5 C7 -14.3(7) .
C10 C5 C6 C12 150.2(8) .
C4 C5 C6 C12 40.7(11) .
C7 C5 C6 C12 123.8(10) .
C10 C5 C6 C7 26.4(5) .
C4 C5 C6 C7 -83.2(7) .
C10 C5 C6 C11 -80.9(9) .
C4 C5 C6 C11 169.6(8) .
C7 C5 C6 C11 -107.2(10) .
C12 C6 C7 C10 -151.1(9) .
C5 C6 C7 C10 -26.4(5) .
C11 C6 C7 C10 82.4(7) .
C12 C6 C7 C8 -41.9(11) .
C5 C6 C7 C8 82.8(7) .
C11 C6 C7 C8 -168.3(6) .
C12 C6 C7 C5 -124.7(10) .
C11 C6 C7 C5 108.9(7) .
N1 C3 C8 C7 -145.9(7) .
C4 C3 C8 C7 -20.0(9) .
C10 C7 C8 C3 56.2(10) .
C6 C7 C8 C3 -39.5(9) .
C5 C7 C8 C3 9.1(8) .
C4 C5 C10 C7 88.5(6) .
C6 C5 C10 C7 -28.0(5) .
C8 C7 C10 C5 -84.4(8) .
C6 C7 C10 C5 27.2(5) .
N2 C15 C16 C17 148.6(5) .
C20 C15 C16 C17 23.3(8) .
N2 C15 C16 C21 -84.0(7) .
C20 C15 C16 C21 150.8(7) .
C21 C16 C17 C22 171.5(9) .
C15 C16 C17 C22 -62.6(9) .
C21 C16 C17 C18 -92.9(9) .
C15 C16 C17 C18 33.0(8) .
C16 C17 C18 C24 42.4(11) .
C22 C17 C18 C24 149.0(8) .
C16 C17 C18 C19 -79.4(7) .
C22 C17 C18 C19 27.2(6) .
C16 C17 C18 C23 168.5(7) .
C22 C17 C18 C23 -84.8(7) .
C24 C18 C19 C20 -41.6(13) .
C23 C18 C19 C20 -171.5(10) .
C17 C18 C19 C20 82.0(9) .
C24 C18 C19 C22 -151.0(9) .
C23 C18 C19 C22 79.0(10) .
C17 C18 C19 C22 -27.5(6) .
C22 C19 C20 C15 57.4(9) .
C18 C19 C20 C15 -39.8(11) .
N2 C15 C20 C19 -144.6(7) .
C16 C15 C20 C19 -20.6(9) .
C20 C19 C22 C17 -86.4(7) .
C18 C19 C22 C17 28.2(6) .
C16 C17 C22 C19 88.8(8) .
C18 C17 C22 C19 -27.9(6) .
C1 C1 N1 C3 -178.9(7) 2_665
C2 C1 N1 C3 1.6(11) .
C1 C1 N1 Ni1 6.4(10) 2_665
C2 C1 N1 Ni1 -173.1(6) .
C8 C3 N1 C1 -102.1(7) .
C4 C3 N1 C1 130.9(6) .
C8 C3 N1 Ni1 71.9(6) .
C4 C3 N1 Ni1 -55.1(7) .
C13 C13 N2 C15 -179.0(7) 2_665
C14 C13 N2 C15 -1.1(10) .
C13 C13 N2 Ni2 -0.9(10) 2_665
C14 C13 N2 Ni2 177.0(6) .
C16 C15 N2 C13 123.2(6) .
C20 C15 N2 C13 -111.0(7) .
C16 C15 N2 Ni2 -54.8(6) .
C20 C15 N2 Ni2 71.0(6) .
